data_1522105
loop_
_publ_author_name
'Vente, J.F.'
'Battle, P.D.'

_publ_section_title
;
 Structural chemistry and electronic properties of the hexagonal
 perovskites Ba Ir1-x Cox O3-d (x = 0.5, 0.7, 0.8)
;
_journal_name_full 'Journal of Solid State Chemistry'
_journal_page_first 361
_journal_page_last 373
_journal_volume 152
_journal_year 2000
_chemical_formula_sum 'Ba Co0.5 Ir0.5 O3'
_chemical_name_systematic 'Ba Ir0.5 Co0.5 O3'
_space_group_IT_number 12
_symmetry_space_group_name_Hall '-C 2y'
_symmetry_space_group_name_H-M 'C 1 2/m 1'
_cell_angle_alpha 90
_cell_angle_beta 109.786
_cell_angle_gamma 90
_cell_formula_units_Z 8
_cell_length_a 9.8359
_cell_length_b 5.7299
_cell_length_c 10.0421
_cell_volume 532.548
_citation_journal_id_ASTM JSSCBI
_cod_data_source_file Vente_JSSCBI_2000_1895.cif
_cod_data_source_block Ba1Co0.5Ir0.5O3
_cod_original_cell_volume 532.5477
_cod_original_formula_sum 'Ba1 Co0.5 Ir0.5 O3'
_cod_database_code 1522105

loop_
_symmetry_equiv_pos_as_xyz
x,y,z
-x,y,-z
-x,-y,-z
x,-y,z
x+1/2,y+1/2,z
-x+1/2,y+1/2,-z
-x+1/2,-y+1/2,-z
x+1/2,-y+1/2,z

loop_
_atom_site_label
_atom_site_type_symbol
_atom_site_fract_x
_atom_site_fract_y
_atom_site_fract_z
_atom_site_occupancy
_atom_site_U_iso_or_equiv
O2 O-2 -0.0484 0.75 0.1228 1 0.0
O3 O-2 0.3927 0 0.6317 1 0.0
O4 O-2 0.1987 0 0.119 1 0.0
Ir1 Ir+5 0.5 0 0.5 0.108 0.0
Ir2 Ir+5 0.4055 0 0.2307 0.946 0.0
Co2 Co+3 0.4055 0 0.2307 0.054 0.0
Ba1 Ba+2 0.7147 0 0.1347 1 0.0
O1 O-2 0.1211 0.7284 0.627 1 0.0
Co1 Co+3 0.5 0 0.5 0.892 0.0
Ba2 Ba+2 0.8767 0 0.6155 1 0.0
Co3 Co+3 0 0 0 1 0.0
